data_1532155
loop_
_publ_author_name
'Su Genbo'
'Wang Guofu'
'Zhang Xinxin'
'Huang Zixing'
'He Youping'
'Li Guohui'
'Ma Jingbo'
'Li Zhenggong'

_publ_section_title
;
 Structure and spectra character of cobalt nickel sulfate twelvehydrate (C
 N S H) single crystal
;
_journal_name_full 'Crystal Research and Technology'
_journal_page_first 1087
_journal_page_last 1092
_journal_volume 38
_journal_year 2003
_chemical_formula_sum 'Co H24 Ni O20 S2'
_chemical_name_systematic 'Co Ni (S O4)2 (H2 O)12'
_space_group_IT_number 15
_symmetry_space_group_name_Hall '-C 2yc'
_symmetry_space_group_name_H-M 'C 1 2/c 1'
_cell_angle_alpha 90
_cell_angle_beta 98.32
_cell_angle_gamma 90
_cell_formula_units_Z 4
_cell_length_a 9.966
_cell_length_b 7.2265
_cell_length_c 24.218
_cell_volume 1725.807
_citation_journal_id_ASTM CRTEDF
_cod_data_source_file SuGenbo_CRTEDF_2003_1812.cif
_cod_data_source_block H24Co1Ni1O20S2
_cod_original_formula_sum 'H24 Co1 Ni1 O20 S2'
_cod_database_code 1532155

loop_
_symmetry_equiv_pos_as_xyz
x,y,z
-x,y,-z+1/2
-x,-y,-z
x,-y,z-1/2
x+1/2,y+1/2,z
-x+1/2,y+1/2,-z+1/2
-x+1/2,-y+1/2,-z
x+1/2,-y+1/2,z-1/2

loop_
_atom_site_label
_atom_site_type_symbol
_atom_site_fract_x
_atom_site_fract_y
_atom_site_fract_z
_atom_site_occupancy
_atom_site_U_iso_or_equiv
H4 H+1 0.343 0.693 0.4255 1 0.0
Ni1 Ni+2 0.5 0.4491 0.25 1 0.0
H7 H+1 0.658 0.563 0.341 1 0.0
H12 H+1 0.332 0.611 0.3084 1 0.0
H1 H+1 0.704 0.648 0.4523 1 0.0
O6 O-2 0.4064 0.7233 0.4559 1 0.0
O8 O-2 0.6435 0.4501 0.3203 1 0.0
H9 H+1 0.425 0.137 0.2945 1 0.0
S1 S+6 0.1296 0.4517 0.3757 1 0.0
O7 O-2 0.5322 0.6655 0.5695 1 0.0
H3 H+1 0.463 0.819 0.447 1 0.0
H11 H+1 0.434 0.755 0.2952 1 0.0
H8 H+1 0.664 0.339 0.3386 1 0.0
Co1 Co+2 0.5 0.5 0.5 1 0.0
O4 O-2 0.0809 0.4911 0.4291 1 0.0
H10 H+1 0.294 0.226 0.268 1 0.0
O3 O-2 0.1991 0.2713 0.3811 1 0.0
O5 O-2 0.6905 0.5568 0.4788 1 0.0
H5 H+1 0.622 0.676 0.5888 1 0.0
O2 O-2 0.2253 0.5997 0.3658 1 0.0
H6 H+1 0.497 0.787 0.5657 1 0.0
O9 O-2 0.3855 0.2507 0.2824 1 0.0
O10 O-2 0.3833 0.6532 0.2811 1 0.0
O1 O-2 0.0172 0.4469 0.3301 1 0.0
H2 H+1 0.765 0.519 0.5047 1 0.0
